data_4302326
loop_
_publ_author_name
'Aharonovich, Sinai'
'Botoshanski, Mark'
'Eisen, Moris S.'

_publ_section_title
;
 Synthesis of Lithium N-pentafluorophenyl,N'-trimethylsilyl
 2-Pyridylamidinate and Its Cyclization to Lithium
 Tetrafluoro-2-(2-pyridyl)benzimidazolate via a Me3SiF Elimination.
 Coordination Chemistry, Reactivity, and Mechanism
;
_journal_coden_ASTM INOCAJ
_journal_issue 12
_journal_name_full 'Inorganic chemistry'
_journal_page_first 5269
_journal_page_last 5278
_journal_paper_doi 10.1021/ic9002065
_journal_volume 48
_journal_year 2009
_chemical_formula_sum 'C18 H18 F4 Li N5'
_chemical_formula_weight 387.31
_chemical_name_common 'Moris-189 (Sinay)'
_space_group_IT_number 14
_symmetry_cell_setting monoclinic
_symmetry_space_group_name_Hall '-P 2ybc'
_symmetry_space_group_name_H-M 'P 1 21/c 1'
_atom_sites_solution_hydrogens geom
_atom_sites_solution_primary direct
_atom_sites_solution_secondary difmap
_audit_creation_method SHELXL-97
_cell_angle_alpha 90.00
_cell_angle_beta 106.45(3)
_cell_angle_gamma 90.00
_cell_formula_units_Z 4
_cell_length_a 12.897(2)
_cell_length_b 11.960(2)
_cell_length_c 12.980(3)
_cell_measurement_reflns_used 12523
_cell_measurement_temperature 240(1)
_cell_measurement_theta_max 25.33
_cell_measurement_theta_min 2.36
_cell_volume 1920.2(7)
_computing_cell_refinement 'DENZO HKL2000 (Otwinowski & Minor 1997)'
_computing_data_collection 'Collect (Nonius, 2006)'
_computing_data_reduction 'DENZO HKL2000 (Otwinowski & Minor 1997)'
_computing_molecular_graphics 'TEXSAN  (MSC, 1999)'
_computing_structure_refinement 'SHELXL-97 (Sheldrick, 1997)'
_computing_structure_solution 'SHELXS-97 (Sheldrick, 1997)'
_diffrn_ambient_temperature 240(1)
_diffrn_measured_fraction_theta_full 0.992
_diffrn_measured_fraction_theta_max 0.992
_diffrn_measurement_device_type 'Nonius KappaCCD'
_diffrn_measurement_method phi-scan
_diffrn_radiation_monochromator graphite
_diffrn_radiation_source 'fine-focus sealed tube'
_diffrn_radiation_type MoK\a
_diffrn_radiation_wavelength 0.71073
_diffrn_reflns_av_R_equivalents 0.0490
_diffrn_reflns_av_sigmaI/netI 0.0447
_diffrn_reflns_limit_h_max 15
_diffrn_reflns_limit_h_min 0
_diffrn_reflns_limit_k_max 14
_diffrn_reflns_limit_k_min 0
_diffrn_reflns_limit_l_max 14
_diffrn_reflns_limit_l_min -15
_diffrn_reflns_number 12523
_diffrn_reflns_theta_full 25.33
_diffrn_reflns_theta_max 25.33
_diffrn_reflns_theta_min 2.36
_diffrn_standards_number 0
_exptl_absorpt_coefficient_mu 0.109
_exptl_absorpt_correction_type none
_exptl_crystal_colour red
_exptl_crystal_density_diffrn 1.340
_exptl_crystal_density_method 'not measured'
_exptl_crystal_description prism
_exptl_crystal_F_000 800
_exptl_crystal_size_max 0.30
_exptl_crystal_size_mid 0.25
_exptl_crystal_size_min 0.15
_refine_diff_density_max 0.199
_refine_diff_density_min -0.205
_refine_diff_density_rms 0.037
_refine_ls_extinction_method none
_refine_ls_goodness_of_fit_ref 0.996
_refine_ls_hydrogen_treatment constr
_refine_ls_matrix_type full
_refine_ls_number_parameters 273
_refine_ls_number_reflns 3488
_refine_ls_number_restraints 0
_refine_ls_restrained_S_all 0.996
_refine_ls_R_factor_all 0.0881
_refine_ls_R_factor_gt 0.0516
_refine_ls_shift/su_max 0.002
_refine_ls_shift/su_mean 0.000
_refine_ls_structure_factor_coef Fsqd
_refine_ls_weighting_details 'calc w=1/[\s^2^(Fo^2^)+(0.0979P)^2^+0.1467P] where P=(Fo^2^+2Fc^2^)/3'
_refine_ls_weighting_scheme calc
_refine_ls_wR_factor_gt 0.1401
_refine_ls_wR_factor_ref 0.1576
_reflns_number_gt 2297
_reflns_number_total 3488
_reflns_threshold_expression >2sigma(I)
_cod_duplicate_entry 4338616
_cod_data_source_file ic9002065_si_001_3.cif
_cod_data_source_block moris189
_cod_depositor_comments
;
The following automatic conversions were performed:
'_symmetry_cell_setting' value 'Monoclinic' changed to 'monoclinic'
according to '/home/saulius/struct/CIF-dictionaries/cif_core.dic'
dictionary named 'cif_core.dic' version 2.4.1 from 2010-06-29.

Automatic conversion script
Id: cif_fix_enum 1527 2010-12-29 10:47:43Z saulius 
;
_cod_original_cell_volume 1920.2(6)
_cod_original_sg_symbol_H-M 'P 21/c'
_cod_database_code 4302326

loop_
_symmetry_equiv_pos_as_xyz
'x, y, z'
'-x, y+1/2, -z+1/2'
'-x, -y, -z'
'x, -y-1/2, z-1/2'

loop_
_atom_site_label
_atom_site_type_symbol
_atom_site_fract_x
_atom_site_fract_y
_atom_site_fract_z
_atom_site_U_iso_or_equiv
_atom_site_adp_type
_atom_site_occupancy
_atom_site_symmetry_multiplicity
_atom_site_calc_flag
_atom_site_refinement_flags
_atom_site_disorder_assembly
_atom_site_disorder_group
N1 N 0.25054(13) 0.66400(14) 0.12815(13) 0.0440(4) Uani 1 1 d . . .
N2 N 0.18510(14) 0.81809(14) 0.19688(14) 0.0477(5) Uani 1 1 d . . .
N3 N 0.38986(15) 0.40177(18) 0.16798(16) 0.0606(6) Uani 1 1 d . . .
N4 N 0.19088(17) 0.40696(17) -0.00642(15) 0.0610(6) Uani 1 1 d . . .
N5 N 0.15447(14) 0.52084(14) 0.23709(14) 0.0457(5) Uani 1 1 d . . .
C1 C 0.3732(5) 0.3604(8) 0.0597(8) 0.090(3) Uani 0.50 1 d P . .
H1A H 0.4263 0.3026 0.0608 0.108 Uiso 0.50 1 calc PR . .
H1B H 0.3861 0.4210 0.0152 0.108 Uiso 0.50 1 calc PR . .
C2 C 0.3040(5) 0.3596(5) -0.0119(5) 0.080(2) Uani 0.50 1 d P . .
H2A H 0.2653 0.2753 -0.0579 0.096 Uiso 0.50 1 d PR . .
H2B H 0.3105 0.3934 -0.0152 0.096 Uiso 0.50 1 d PR . .
C1A C 0.3711(5) 0.3133(5) 0.0783(5) 0.093(4) Uani 0.50 1 d PR . .
H1AA H 0.4139 0.3394 0.0323 0.111 Uiso 0.50 1 d PR . .
H1AB H 0.3849 0.2483 0.1065 0.111 Uiso 0.50 1 d PR . .
C2A C 0.2579(4) 0.3116(5) 0.0070(5) 0.0605(16) Uani 0.50 1 d P . .
H2AA H 0.2293 0.2536 0.0340 0.073 Uiso 0.50 1 d PR . .
H2AB H 0.2692 0.2943 -0.0631 0.073 Uiso 0.50 1 d PR . .
C3 C 0.28107(15) 0.75815(17) 0.08533(16) 0.0423(5) Uani 1 1 d . . .
C4 C 0.33990(17) 0.77190(19) 0.01147(18) 0.0493(6) Uani 1 1 d . . .
C5 C 0.35871(17) 0.8773(2) -0.01984(18) 0.0524(6) Uani 1 1 d . . .
C6 C 0.31979(18) 0.97025(18) 0.02172(19) 0.0532(6) Uani 1 1 d . . .
C7 C 0.26230(18) 0.95901(18) 0.09482(19) 0.0530(6) Uani 1 1 d . . .
C8 C 0.24102(16) 0.85233(17) 0.12727(16) 0.0443(5) Uani 1 1 d . . .
C9 C 0.19435(15) 0.70655(17) 0.19352(16) 0.0418(5) Uani 1 1 d . . .
C10 C 0.14401(15) 0.63091(18) 0.25375(15) 0.0424(5) Uani 1 1 d . . .
C11 C 0.08688(17) 0.6703(2) 0.32288(17) 0.0532(6) Uani 1 1 d . . .
H11 H 0.0822 0.7466 0.3347 0.064 Uiso 1 1 calc R . .
C12 C 0.03757(19) 0.5944(2) 0.37326(19) 0.0611(6) Uani 1 1 d . . .
H12 H -0.0013 0.6190 0.4193 0.073 Uiso 1 1 calc R . .
C13 C 0.04596(19) 0.4829(2) 0.35532(19) 0.0612(7) Uani 1 1 d . . .
H13 H 0.0122 0.4305 0.3877 0.073 Uiso 1 1 calc R . .
C14 C 0.10558(18) 0.4501(2) 0.28817(18) 0.0553(6) Uani 1 1 d . . .
H14 H 0.1124 0.3739 0.2775 0.066 Uiso 1 1 calc R . .
C15 C 0.4847(2) 0.4740(3) 0.1837(2) 0.0838(9) Uani 1 1 d . . .
H15A H 0.5475 0.4289 0.1887 0.126 Uiso 1 1 calc R . .
H15B H 0.4948 0.5162 0.2487 0.126 Uiso 1 1 calc R . .
H15C H 0.4739 0.5244 0.1240 0.126 Uiso 1 1 calc R . .
C16 C 0.4078(3) 0.3286(3) 0.2611(4) 0.1258(15) Uani 1 1 d . . .
H16A H 0.4693 0.2817 0.2654 0.189 Uiso 1 1 calc R . .
H16B H 0.3451 0.2829 0.2543 0.189 Uiso 1 1 calc R . .
H16C H 0.4210 0.3731 0.3251 0.189 Uiso 1 1 calc R . .
C17 C 0.1681(3) 0.4790(3) -0.0997(2) 0.0949(10) Uani 1 1 d . . .
H17A H 0.2308 0.5231 -0.0976 0.142 Uiso 1 1 calc R . .
H17B H 0.1087 0.5275 -0.0998 0.142 Uiso 1 1 calc R . .
H17C H 0.1495 0.4342 -0.1637 0.142 Uiso 1 1 calc R . .
C18 C 0.0950(4) 0.3420(3) -0.0102(3) 0.1330(17) Uani 1 1 d . . .
H18A H 0.0742 0.2998 -0.0758 0.199 Uiso 1 1 calc R . .
H18B H 0.0372 0.3914 -0.0073 0.199 Uiso 1 1 calc R . .
H18C H 0.1101 0.2918 0.0499 0.199 Uiso 1 1 calc R . .
F1 F 0.37868(12) 0.68254(12) -0.03028(12) 0.0737(5) Uani 1 1 d . . .
F2 F 0.41421(11) 0.89307(13) -0.09256(12) 0.0738(5) Uani 1 1 d . . .
F3 F 0.33959(12) 1.07269(11) -0.01256(13) 0.0752(5) Uani 1 1 d . . .
F4 F 0.22469(13) 1.05220(11) 0.13215(13) 0.0791(5) Uani 1 1 d . . .
Li1 Li 0.2510(3) 0.4987(3) 0.1345(3) 0.0482(8) Uani 1 1 d . . .

loop_
_atom_site_aniso_label
_atom_site_aniso_U_11
_atom_site_aniso_U_22
_atom_site_aniso_U_33
_atom_site_aniso_U_23
_atom_site_aniso_U_13
_atom_site_aniso_U_12
N1 0.0460(9) 0.0392(10) 0.0497(10) -0.0001(8) 0.0184(8) 0.0045(8)
N2 0.0516(10) 0.0403(10) 0.0532(10) -0.0047(8) 0.0180(9) 0.0041(8)
N3 0.0517(11) 0.0609(13) 0.0655(12) -0.0154(11) 0.0106(9) 0.0079(10)
N4 0.0734(13) 0.0494(11) 0.0511(11) -0.0017(9) 0.0028(10) 0.0133(10)
N5 0.0477(10) 0.0420(11) 0.0469(9) 0.0024(8) 0.0126(8) 0.0008(8)
C1 0.039(3) 0.070(7) 0.153(8) -0.073(5) 0.012(4) 0.024(3)
C2 0.080(5) 0.088(6) 0.067(4) -0.030(4) 0.010(4) 0.018(4)
C1A 0.092(6) 0.049(5) 0.119(6) -0.058(4) -0.001(4) 0.025(4)
C2A 0.052(3) 0.048(3) 0.081(4) -0.029(3) 0.019(3) -0.003(2)
C3 0.0404(10) 0.0394(12) 0.0466(11) -0.0007(9) 0.0116(9) 0.0009(9)
C4 0.0490(12) 0.0427(13) 0.0595(13) -0.0026(10) 0.0205(11) 0.0060(9)
C5 0.0459(12) 0.0551(15) 0.0578(13) 0.0077(11) 0.0175(11) -0.0047(10)
C6 0.0514(13) 0.0396(12) 0.0666(14) 0.0062(11) 0.0133(12) -0.0053(10)
C7 0.0569(13) 0.0344(12) 0.0653(14) -0.0043(10) 0.0137(12) 0.0042(10)
C8 0.0423(11) 0.0393(12) 0.0498(12) -0.0021(9) 0.0105(10) 0.0029(9)
C9 0.0393(10) 0.0398(12) 0.0440(11) -0.0024(9) 0.0081(9) 0.0048(9)
C10 0.0385(10) 0.0478(13) 0.0392(10) -0.0014(9) 0.0084(9) 0.0026(9)
C11 0.0502(12) 0.0594(15) 0.0509(12) -0.0038(11) 0.0157(11) 0.0065(11)
C12 0.0563(13) 0.0804(19) 0.0516(13) 0.0039(13) 0.0235(11) 0.0040(13)
C13 0.0578(14) 0.0744(19) 0.0539(13) 0.0118(12) 0.0197(12) -0.0072(12)
C14 0.0593(14) 0.0523(14) 0.0517(13) 0.0043(11) 0.0114(11) -0.0050(11)
C15 0.0566(16) 0.101(2) 0.091(2) -0.0182(18) 0.0158(15) -0.0025(15)
C16 0.112(3) 0.106(3) 0.160(4) 0.056(3) 0.039(3) 0.038(2)
C17 0.118(3) 0.090(2) 0.0630(17) 0.0084(16) 0.0030(17) -0.011(2)
C18 0.188(4) 0.106(3) 0.097(3) -0.021(2) 0.027(3) -0.077(3)
F1 0.0914(10) 0.0545(9) 0.0957(11) -0.0005(8) 0.0599(9) 0.0080(7)
F2 0.0740(9) 0.0722(10) 0.0892(10) 0.0137(8) 0.0459(8) -0.0017(8)
F3 0.0845(10) 0.0438(9) 0.1029(11) 0.0119(7) 0.0355(9) -0.0097(7)
F4 0.1046(12) 0.0377(8) 0.1079(12) -0.0061(7) 0.0509(10) 0.0048(7)
Li1 0.053(2) 0.0411(19) 0.0531(19) -0.0032(16) 0.0197(16) 0.0058(16)

loop_
_atom_type_symbol
_atom_type_description
_atom_type_scat_dispersion_real
_atom_type_scat_dispersion_imag
_atom_type_scat_source
N N 0.0061 0.0033 'International Tables Vol C Tables 4.2.6.8 and 6.1.1.4'
C C 0.0033 0.0016 'International Tables Vol C Tables 4.2.6.8 and 6.1.1.4'
H H 0.0000 0.0000 'International Tables Vol C Tables 4.2.6.8 and 6.1.1.4'
F F 0.0171 0.0103 'International Tables Vol C Tables 4.2.6.8 and 6.1.1.4'
Li Li -0.0003 0.0001 'International Tables Vol C Tables 4.2.6.8 and 6.1.1.4'

loop_
_geom_angle_atom_site_label_1
_geom_angle_atom_site_label_2
_geom_angle_atom_site_label_3
_geom_angle
_geom_angle_site_symmetry_1
_geom_angle_site_symmetry_3
_geom_angle_publ_flag
C9 N1 C3 102.22(17) . . ?
C9 N1 Li1 110.09(17) . . ?
C3 N1 Li1 147.67(18) . . ?
C9 N2 C8 101.99(17) . . ?
C16 N3 C1 123.1(5) . . ?
C16 N3 C15 108.0(2) . . ?
C1 N3 C15 103.0(4) . . ?
C16 N3 C1A 99.7(3) . . ?
C15 N3 C1A 117.2(3) . . ?
C16 N3 Li1 115.8(2) . . ?
C1 N3 Li1 96.1(3) . . ?
C15 N3 Li1 109.69(19) . . ?
C1A N3 Li1 106.5(3) . . ?
C2A N4 C17 123.8(4) . . ?
C2A N4 C18 93.4(3) . . ?
C17 N4 C18 108.7(2) . . ?
C17 N4 C2 98.5(3) . . ?
C18 N4 C2 126.4(3) . . ?
C2A N4 Li1 104.7(3) . . ?
C17 N4 Li1 111.0(2) . . ?
C18 N4 Li1 114.4(2) . . ?
C2 N4 Li1 96.3(2) . . ?
C14 N5 C10 117.1(2) . . ?
C14 N5 Li1 133.46(19) . . ?
C10 N5 Li1 109.40(17) . . ?
N3 C1 C2A 114.4(6) . . ?
C1A C2 N4 118.5(2) . . ?
C1A C2 H2A 99.2 . . ?
C2 C1A N3 107.2(2) . . ?
C2A C1A N3 113.3(5) . . ?
N4 C2A C1A 121.6(4) . . ?
N4 C2A C1 103.1(4) . . ?
N1 C3 C4 131.0(2) . . ?
N1 C3 C8 108.83(18) . . ?
C4 C3 C8 120.1(2) . . ?
F1 C4 C5 119.4(2) . . ?
F1 C4 C3 121.1(2) . . ?
C5 C4 C3 119.4(2) . . ?
F2 C5 C4 120.7(2) . . ?
F2 C5 C6 118.7(2) . . ?
C4 C5 C6 120.5(2) . . ?
F3 C6 C7 120.5(2) . . ?
F3 C6 C5 118.3(2) . . ?
C7 C6 C5 121.2(2) . . ?
F4 C7 C6 119.1(2) . . ?
F4 C7 C8 121.5(2) . . ?
C6 C7 C8 119.4(2) . . ?
N2 C8 C7 131.2(2) . . ?
N2 C8 C3 109.55(18) . . ?
C7 C8 C3 119.3(2) . . ?
N2 C9 N1 117.40(19) . . ?
N2 C9 C10 122.74(19) . . ?
N1 C9 C10 119.82(18) . . ?
N2 C9 Li1 159.70(18) . . ?
C10 C9 Li1 77.51(14) . . ?
N5 C10 C11 121.9(2) . . ?
N5 C10 C9 116.03(18) . . ?
C11 C10 C9 122.0(2) . . ?
C12 C11 C10 118.8(2) . . ?
C12 C11 H11 120.6 . . ?
C10 C11 H11 120.6 . . ?
C13 C12 C11 119.7(2) . . ?
C13 C12 H12 120.2 . . ?
C11 C12 H12 120.2 . . ?
C12 C13 C14 118.3(2) . . ?
C12 C13 H13 120.8 . . ?
C14 C13 H13 120.8 . . ?
N5 C14 C13 124.1(2) . . ?
N5 C14 H14 117.9 . . ?
C13 C14 H14 117.9 . . ?
N3 C15 H15A 109.5 . . ?
N3 C15 H15B 109.5 . . ?
H15A C15 H15B 109.5 . . ?
N3 C15 H15C 109.5 . . ?
H15A C15 H15C 109.5 . . ?
H15B C15 H15C 109.5 . . ?
N3 C16 H16A 109.5 . . ?
N3 C16 H16B 109.5 . . ?
H16A C16 H16B 109.5 . . ?
N3 C16 H16C 109.5 . . ?
H16A C16 H16C 109.5 . . ?
H16B C16 H16C 109.5 . . ?
N4 C17 H17A 109.5 . . ?
N4 C17 H17B 109.5 . . ?
H17A C17 H17B 109.5 . . ?
N4 C17 H17C 109.5 . . ?
H17A C17 H17C 109.5 . . ?
H17B C17 H17C 109.5 . . ?
N4 C18 H18A 109.5 . . ?
N4 C18 H18B 109.5 . . ?
H18A C18 H18B 109.5 . . ?
N4 C18 H18C 109.5 . . ?
H18A C18 H18C 109.5 . . ?
H18B C18 H18C 109.5 . . ?
N1 Li1 N3 124.0(2) . . ?
N1 Li1 N5 84.51(15) . . ?
N3 Li1 N5 125.05(19) . . ?
N1 Li1 N4 119.58(19) . . ?
N3 Li1 N4 88.51(16) . . ?
N5 Li1 N4 119.14(19) . . ?
N1 Li1 C9 27.59(8) . . ?
N3 Li1 C9 136.57(17) . . ?
N5 Li1 C9 56.95(11) . . ?
N4 Li1 C9 130.98(17) . . ?

loop_
_geom_bond_atom_site_label_1
_geom_bond_atom_site_label_2
_geom_bond_distance
_geom_bond_site_symmetry_2
_geom_bond_publ_flag
N1 C9 1.361(3) . ?
N1 C3 1.362(3) . ?
N1 Li1 1.978(4) . ?
N2 C9 1.341(3) . ?
N2 C8 1.369(3) . ?
N3 C16 1.457(4) . ?
N3 C1 1.447(9) . ?
N3 C15 1.464(3) . ?
N3 C1A 1.540(5) . ?
N3 Li1 2.074(4) . ?
N4 C2A 1.412(6) . ?
N4 C17 1.447(3) . ?
N4 C18 1.449(4) . ?
N4 C2 1.585(6) . ?
N4 Li1 2.085(4) . ?
N5 C14 1.338(3) . ?
N5 C10 1.347(3) . ?
N5 Li1 2.081(4) . ?
C1 C2A 1.563(8) . ?
C2 C1A 1.3609 . ?
C1A C2A 1.491(9) . ?
C3 C4 1.391(3) . ?
C3 C8 1.411(3) . ?
C4 F1 1.356(2) . ?
C4 C5 1.367(3) . ?
C5 F2 1.350(3) . ?
C5 C6 1.390(3) . ?
C6 F3 1.352(3) . ?
C6 C7 1.366(4) . ?
C7 F4 1.358(3) . ?
C7 C8 1.395(3) . ?
C9 C10 1.462(3) . ?
C9 Li1 2.760(4) . ?
C10 C11 1.394(3) . ?
C11 C12 1.376(3) . ?
C11 H11 0.9300 . ?
C12 C13 1.362(4) . ?
C12 H12 0.9300 . ?
C13 C14 1.373(3) . ?
C13 H13 0.9300 . ?
C14 H14 0.9300 . ?
C15 H15A 0.9600 . ?
C15 H15B 0.9600 . ?
C15 H15C 0.9600 . ?
C16 H16A 0.9600 . ?
C16 H16B 0.9600 . ?
C16 H16C 0.9600 . ?
C17 H17A 0.9600 . ?
C17 H17B 0.9600 . ?
C17 H17C 0.9600 . ?
C18 H18A 0.9600 . ?
C18 H18B 0.9600 . ?
C18 H18C 0.9600 . ?
